data_4516860
loop_
_publ_author_name
'Haldar, Shobhraj'
'Vijaykumar, Gonela'
'Carrella, Luca'
'Batha, Steven'
'Musie, Ghezai T.'
'Bera, Manindranath'

_publ_section_title
;
 Inorganic Phosphate and Arsenate within New Tetranuclear Copper and Zinc
 Complexes: Syntheses, Crystal Structures, Magnetic, Electrochemical, and
 Thermal Studies.
;
_journal_issue 4
_journal_name_full 'ACS omega'
_journal_page_first 1535
_journal_page_last 1549
_journal_paper_doi 10.1021/acsomega.7b00189
_journal_volume 2
_journal_year 2017
_chemical_formula_moiety 'C62 H58 Cu4 N8 O14 P, 3 Na, 14 (H2 O), 2 (H O)'
_chemical_formula_sum 'C62 H88 Cu4 N8 Na3 O30 P'
_chemical_formula_weight 1779.50
_space_group_crystal_system orthorhombic
_space_group_IT_number 60
_space_group_name_Hall '-P 2n 2ab'
_space_group_name_H-M_alt 'P b c n'
_atom_sites_solution_hydrogens geom
_audit_creation_date 2016-01-25
_audit_creation_method
;
Olex2 1.2
(compiled 2015.09.30 svn.r3233 for OlexSys, GUI svn.r5103)
;
_cell_angle_alpha 90
_cell_angle_beta 90
_cell_angle_gamma 90
_cell_formula_units_Z 4
_cell_length_a 22.9275(11)
_cell_length_b 10.7050(4)
_cell_length_c 30.4859(10)
_cell_measurement_reflns_used 6578
_cell_measurement_temperature 100.00(10)
_cell_measurement_theta_max 27.4410
_cell_measurement_theta_min 1.7810
_cell_volume 7482.4(5)
_computing_cell_refinement
;
CrysAlisPro, Agilent Technologies,
Version 1.171.37.33c (release 11-04-2014 CrysAlis171 .NET)
(compiled Apr 11 2014,15:12:41)
;
_computing_data_collection
;
CrysAlisPro, Agilent Technologies,
Version 1.171.37.33c (release 11-04-2014 CrysAlis171 .NET)
(compiled Apr 11 2014,15:12:41)
;
_computing_data_reduction
;
CrysAlisPro, Agilent Technologies,
Version 1.171.37.33c (release 11-04-2014 CrysAlis171 .NET)
(compiled Apr 11 2014,15:12:41)
;
_computing_molecular_graphics 'Olex2 (Dolomanov et al., 2009)'
_computing_publication_material 'Olex2 (Dolomanov et al., 2009)'
_computing_structure_refinement 'ShelXL (Sheldrick, 2015)'
_computing_structure_solution
;
olex2.solve (L.J. Bourhis, O.V. Dolomanov, R.J. Gildea, J.A.K. Howard,
H. Puschmann, in preparation, 2011)
;
_diffrn_ambient_environment N~2~
_diffrn_ambient_temperature 100.00(10)
_diffrn_detector 'CCD plate'
_diffrn_detector_area_resol_mean 7.9580
_diffrn_detector_type Eos
_diffrn_measured_fraction_theta_full 1.000
_diffrn_measured_fraction_theta_max 0.892
_diffrn_measurement_details
;
#__ type_ start__ end____ width___ exp.time_
  1 omega  -11.00   53.00   1.0000  210.2900
omega____ theta____ kappa____ phi______ frames
    -       27.3512   57.0000   60.0000 64

#__ type_ start__ end____ width___ exp.time_
  2 omega  -45.00   71.00   1.0000  210.2900
omega____ theta____ kappa____ phi______ frames
    -       27.3512  -38.0000 -180.0000 116
;
_diffrn_measurement_device 'four-circle diffractometer'
_diffrn_measurement_device_type 'SuperNova, Dual, Cu at zero, Eos'
_diffrn_measurement_method '\w scans'
_diffrn_orient_matrix_UB_11 0.0111848000
_diffrn_orient_matrix_UB_12 -0.0275747000
_diffrn_orient_matrix_UB_13 0.0194054000
_diffrn_orient_matrix_UB_21 -0.0255293000
_diffrn_orient_matrix_UB_22 -0.0370525000
_diffrn_orient_matrix_UB_23 0.0017959000
_diffrn_orient_matrix_UB_31 0.0134483000
_diffrn_orient_matrix_UB_32 -0.0475140000
_diffrn_orient_matrix_UB_33 -0.0126926000
_diffrn_radiation_monochromator mirror
_diffrn_radiation_probe x-ray
_diffrn_radiation_type MoK\a
_diffrn_radiation_wavelength 0.71073
_diffrn_reflns_av_R_equivalents 0.0360
_diffrn_reflns_av_unetI/netI 0.0554
_diffrn_reflns_Laue_measured_fraction_full 1.000
_diffrn_reflns_Laue_measured_fraction_max 0.892
_diffrn_reflns_limit_h_max 28
_diffrn_reflns_limit_h_min -25
_diffrn_reflns_limit_k_max 14
_diffrn_reflns_limit_k_min -6
_diffrn_reflns_limit_l_max 16
_diffrn_reflns_limit_l_min -40
_diffrn_reflns_number 19460
_diffrn_reflns_point_group_measured_fraction_full 1.000
_diffrn_reflns_point_group_measured_fraction_max 0.892
_diffrn_reflns_theta_full 25.242
_diffrn_reflns_theta_max 28.161
_diffrn_reflns_theta_min 1.604
_exptl_absorpt_coefficient_mu 1.250
_exptl_absorpt_correction_T_max 1.00000
_exptl_absorpt_correction_T_min 0.51017
_exptl_absorpt_correction_type multi-scan
_exptl_absorpt_process_details
;
CrysAlisPro, Agilent Technologies,
Version 1.171.37.33c (release 11-04-2014 CrysAlis171 .NET)
(compiled Apr 11 2014,15:12:41)
Empirical absorption correction using spherical harmonics,
 implemented in SCALE3 ABSPACK scaling algorithm.
;
_exptl_crystal_colour blue
_exptl_crystal_density_diffrn 1.580
_exptl_crystal_density_method 'not measured'
_exptl_crystal_description block
_exptl_crystal_F_000 3680
_exptl_crystal_size_max 0.45
_exptl_crystal_size_mid 0.35
_exptl_crystal_size_min 0.24
_refine_diff_density_max 1.353
_refine_diff_density_min -0.976
_refine_diff_density_rms 0.130
_refine_ls_extinction_method none
_refine_ls_goodness_of_fit_ref 1.061
_refine_ls_hydrogen_treatment constr
_refine_ls_matrix_type full
_refine_ls_number_parameters 533
_refine_ls_number_reflns 8197
_refine_ls_number_restraints 24
_refine_ls_restrained_S_all 1.065
_refine_ls_R_factor_all 0.1093
_refine_ls_R_factor_gt 0.0722
_refine_ls_shift/su_max 0.001
_refine_ls_shift/su_mean 0.000
_refine_ls_structure_factor_coef Fsqd
_refine_ls_weighting_details
;
 w=1/[\s^2^(Fo^2^)+(0.0711P)^2^+48.9370P]
 where P=(Fo^2^+2Fc^2^)/3
;
_refine_ls_weighting_scheme calc
_refine_ls_wR_factor_gt 0.1750
_refine_ls_wR_factor_ref 0.1977
_reflns_Friedel_coverage 0.000
_reflns_number_gt 5687
_reflns_number_total 8197
_reflns_threshold_expression 'I > 2\s(I)'
_cod_data_source_file ao7b00189_si_002.cif
_cod_data_source_block cluster
_cod_database_code 4516860
_shelxl_version_number 2012-9
_shelx_space_group_comment
;
The symmetry employed for this shelxl refinement is uniquely defined
by the following loop, which should always be used as a source of
symmetry information in preference to the above space-group names.
They are only intended as comments.
;
_olex2_refinement_description
;
1. Fixed Uiso
 At 1.2 times of:
  All C(H) groups, All C(H,H) groups
2. Uiso/Uaniso restraints and constraints
Uanis(O9) \\sim Ueq, Uanis(O14A) \\sim Ueq, Uanis(O10A) \\sim Ueq, Uanis(O14)
\\sim Ueq: with sigma of 0.01 and sigma for terminal atoms of 0.02
3. Others
 Fixed Sof: O12(0.75) O13(0.6) O10(0.6) O10A(0.4) O12A(0.25) O14(0.6) O15(0.6)
 O15A(0.4) O13A(0.4) O14A(0.4)
4.a Ternary CH refined with riding coordinates:
 C1(H1)
4.b Secondary CH2 refined with riding coordinates:
 C2(H2A,H2B), C3(H3A,H3B), C4(H4A,H4B), C12(H12A,H12B), C18(H18A,H18B),
 C26(H26A,H26B)
4.c Aromatic/amide H refined with riding coordinates:
 C6(H6), C7(H7), C8(H8), C9(H9), C14(H14), C15(H15), C16(H16), C17(H17),
 C20(H20), C21(H21), C22(H22), C23(H23), C28(H28), C29(H29), C30(H30), C31(H31)
;
_olex2_submission_special_instructions 'No special instructions were received'

loop_
_space_group_symop_operation_xyz
'x, y, z'
'-x+1/2, -y+1/2, z+1/2'
'x+1/2, -y+1/2, -z'
'-x, y, -z+1/2'
'-x, -y, -z'
'x-1/2, y-1/2, -z-1/2'
'-x-1/2, y-1/2, z'
'x, -y, z-1/2'

loop_
_atom_site_label
_atom_site_type_symbol
_atom_site_fract_x
_atom_site_fract_y
_atom_site_fract_z
_atom_site_U_iso_or_equiv
_atom_site_adp_type
_atom_site_occupancy
_atom_site_site_symmetry_order
_atom_site_calc_flag
_atom_site_refinement_flags_posn
_atom_site_refinement_flags_adp
_atom_site_refinement_flags_occupancy
_atom_site_disorder_assembly
_atom_site_disorder_group
Cu1 Cu 0.39262(3) 0.91325(6) 0.30976(2) 0.02283(18) Uani 1 1 d . . . . .
Cu2 Cu 0.38457(3) 1.03896(6) 0.20321(2) 0.02629(19) Uani 1 1 d . . . . .
P4 P 0.5000 0.95157(19) 0.2500 0.0236(4) Uani 1 2 d S T P . .
O1 O 0.35480(18) 0.9853(4) 0.25942(12) 0.0313(9) Uani 1 1 d . . . . .
O2 O 0.35399(17) 0.7189(4) 0.30776(12) 0.0271(8) Uani 1 1 d . . . . .
O3 O 0.3668(3) 0.5265(4) 0.33392(15) 0.0519(14) Uani 1 1 d . . . . .
O4 O 0.3735(2) 0.8515(4) 0.17224(14) 0.0387(10) Uani 1 1 d . . . . .
O5 O 0.3775(2) 0.7166(5) 0.11677(17) 0.0562(14) Uani 1 1 d . . . . .
O6 O 0.46508(17) 1.0377(4) 0.21937(12) 0.0292(9) Uani 1 1 d . . . . .
O7 O 0.53982(16) 0.8648(4) 0.22347(12) 0.0276(9) Uani 1 1 d . . . . .
N1 N 0.3222(2) 0.9743(4) 0.34499(15) 0.0275(10) Uani 1 1 d . . . . .
N2 N 0.3011(2) 1.0939(5) 0.19243(16) 0.0343(12) Uani 1 1 d . . . . .
N3 N 0.4289(2) 0.8977(4) 0.36876(14) 0.0259(10) Uani 1 1 d . . . . .
N4 N 0.3995(2) 1.1287(5) 0.14684(15) 0.0303(11) Uani 1 1 d . . . . .
C1 C 0.2970(3) 1.0217(6) 0.26885(18) 0.0334(14) Uani 1 1 d . . . . .
H1 H 0.2708 0.9499 0.2658 0.040 Uiso 1 1 calc R . . . .
C2 C 0.2955(3) 1.0695(6) 0.31570(19) 0.0355(15) Uani 1 1 d . . . . .
H2A H 0.3170 1.1473 0.3178 0.043 Uiso 1 1 calc R . . . .
H2B H 0.2555 1.0850 0.3245 0.043 Uiso 1 1 calc R . . . .
C3 C 0.2788(3) 1.1254(7) 0.23709(19) 0.0421(17) Uani 1 1 d . . . . .
H3A H 0.2366 1.1325 0.2365 0.051 Uiso 1 1 calc R . . . .
H3B H 0.2948 1.2047 0.2466 0.051 Uiso 1 1 calc R . . . .
C4 C 0.2779(2) 0.8751(5) 0.35509(19) 0.0289(12) Uani 1 1 d . . . . .
H4A H 0.2697 0.8290 0.3284 0.035 Uiso 1 1 calc R . . . .
H4B H 0.2420 0.9155 0.3641 0.035 Uiso 1 1 calc R . . . .
C5 C 0.2957(2) 0.7832(5) 0.39038(18) 0.0273(12) Uani 1 1 d . . . . .
C6 C 0.2743(3) 0.8038(6) 0.43245(19) 0.0331(13) Uani 1 1 d . . . . .
H6 H 0.2483 0.8692 0.4371 0.040 Uiso 1 1 calc R . . . .
C7 C 0.2905(3) 0.7299(6) 0.46757(19) 0.0380(15) Uani 1 1 d . . . . .
H7 H 0.2760 0.7465 0.4955 0.046 Uiso 1 1 calc R . . . .
C8 C 0.3282(3) 0.6315(6) 0.4611(2) 0.0365(14) Uani 1 1 d . . . . .
H8 H 0.3402 0.5828 0.4847 0.044 Uiso 1 1 calc R . . . .
C9 C 0.3479(3) 0.6059(6) 0.41939(19) 0.0314(13) Uani 1 1 d . . . . .
H9 H 0.3723 0.5376 0.4151 0.038 Uiso 1 1 calc R . . . .
C10 C 0.3324(2) 0.6795(5) 0.38331(18) 0.0248(11) Uani 1 1 d . . . . .
C11 C 0.3534(3) 0.6398(6) 0.33860(19) 0.0294(13) Uani 1 1 d . . . . .
C12 C 0.3474(3) 1.0294(5) 0.38601(18) 0.0333(14) Uani 1 1 d . . . . .
H12A H 0.3179 1.0305 0.4089 0.040 Uiso 1 1 calc R . . . .
H12B H 0.3594 1.1149 0.3805 0.040 Uiso 1 1 calc R . . . .
C13 C 0.3991(3) 0.9538(5) 0.40101(19) 0.0294(12) Uani 1 1 d . . . . .
C14 C 0.4166(3) 0.9450(7) 0.4444(2) 0.0405(16) Uani 1 1 d . . . . .
H14 H 0.3959 0.9853 0.4665 0.049 Uiso 1 1 calc R . . . .
C15 C 0.4652(3) 0.8756(8) 0.4541(2) 0.051(2) Uani 1 1 d . . . . .
H15 H 0.4776 0.8682 0.4831 0.061 Uiso 1 1 calc R . . . .
C16 C 0.4957(3) 0.8168(7) 0.4213(2) 0.0410(16) Uani 1 1 d . . . . .
H16 H 0.5285 0.7692 0.4276 0.049 Uiso 1 1 calc R . . . .
C17 C 0.4762(3) 0.8303(6) 0.37872(19) 0.0337(14) Uani 1 1 d . . . . .
H17 H 0.4966 0.7912 0.3562 0.040 Uiso 1 1 calc R . . . .
C18 C 0.2653(3) 0.9919(6) 0.1724(2) 0.0378(15) Uani 1 1 d . . . . .
H18A H 0.2243 1.0114 0.1766 0.045 Uiso 1 1 calc R . . . .
H18B H 0.2732 0.9146 0.1880 0.045 Uiso 1 1 calc R . . . .
C19 C 0.2763(3) 0.9715(6) 0.1243(2) 0.0387(15) Uani 1 1 d . . . . .
C20 C 0.2385(3) 1.0317(7) 0.0949(2) 0.0452(17) Uani 1 1 d . . . . .
H20 H 0.2070 1.0764 0.1059 0.054 Uiso 1 1 calc R . . . .
C21 C 0.2469(4) 1.0263(8) 0.0499(2) 0.055(2) Uani 1 1 d . . . . .
H21 H 0.2216 1.0685 0.0312 0.066 Uiso 1 1 calc R . . . .
C22 C 0.2923(4) 0.9589(8) 0.0330(2) 0.058(2) Uani 1 1 d . . . . .
H22 H 0.2990 0.9580 0.0030 0.069 Uiso 1 1 calc R . . . .
C23 C 0.3279(3) 0.8927(7) 0.0607(2) 0.0505(19) Uani 1 1 d . . . . .
H23 H 0.3574 0.8433 0.0489 0.061 Uiso 1 1 calc R . . . .
C24 C 0.3211(3) 0.8977(6) 0.1067(2) 0.0413(16) Uani 1 1 d . . . . .
C25 C 0.3605(3) 0.8167(6) 0.1340(2) 0.0393(15) Uani 1 1 d . . . . .
C26 C 0.3038(3) 1.2068(6) 0.16402(19) 0.0360(14) Uani 1 1 d . . . . .
H26A H 0.3097 1.2805 0.1820 0.043 Uiso 1 1 calc R . . . .
H26B H 0.2673 1.2164 0.1483 0.043 Uiso 1 1 calc R . . . .
C27 C 0.3533(3) 1.1935(5) 0.13186(19) 0.0315(13) Uani 1 1 d . . . . .
C28 C 0.3542(3) 1.2490(6) 0.0904(2) 0.0407(16) Uani 1 1 d . . . . .
H28 H 0.3221 1.2932 0.0802 0.049 Uiso 1 1 calc R . . . .
C29 C 0.4032(3) 1.2373(6) 0.0650(2) 0.0437(17) Uani 1 1 d . . . . .
H29 H 0.4044 1.2728 0.0372 0.052 Uiso 1 1 calc R . . . .
C30 C 0.4505(3) 1.1728(6) 0.0809(2) 0.0411(16) Uani 1 1 d . . . . .
H30 H 0.4844 1.1661 0.0643 0.049 Uiso 1 1 calc R . . . .
C31 C 0.4470(3) 1.1179(6) 0.12184(19) 0.0328(13) Uani 1 1 d . . . . .
H31 H 0.4786 1.0722 0.1322 0.039 Uiso 1 1 calc R . . . .
Na1 Na 0.5000 0.6723(4) 0.2500 0.0654(13) Uani 1 2 d S T P . .
O8 O 0.3957(2) 0.6550(5) 0.22662(16) 0.0535(14) Uani 1 1 d . . . . .
O9 O 0.5190(4) 0.5297(10) 0.1970(4) 0.144(4) Uani 1 1 d . U . . .
Na2A Na 0.4024(2) 0.7175(4) -0.03282(12) 0.0867(12) Uani 1 1 d . . . . .
O11 O 0.3903(4) 0.5923(9) 0.0332(3) 0.121(3) Uani 1 1 d . . . . .
O12 O 0.4083(5) 0.6871(8) -0.1246(4) 0.089(3) Uani 0.75 1 d . . . A 1
O13 O 0.3601(6) 0.6612(9) -0.2256(4) 0.080(4) Uani 0.6 1 d . . . B 1
O10 O 0.4482(7) 0.5262(11) 0.1211(5) 0.102(4) Uani 0.6 1 d . . . C 1
O10A O 0.4231(11) 0.487(2) 0.1488(7) 0.104(7) Uani 0.4 1 d . U . D 2
O12A O 0.4501(18) 0.629(3) -0.1220(10) 0.097(11) Uani 0.25 1 d . . . E 2
O14 O 0.3906(6) 0.4124(12) 0.1953(4) 0.105(5) Uani 0.6 1 d . U . F 1
O15 O 0.4408(6) 0.8148(13) -0.1834(4) 0.103(5) Uani 0.6 1 d . . . G 1
O15A O 0.4916(9) 0.7302(12) -0.2008(5) 0.083(5) Uani 0.4 1 d . . . H 2
O13A O 0.3743(16) 0.598(3) -0.2518(7) 0.203(19) Uani 0.4 1 d . . . I 2
O14A O 0.4880(8) 0.4648(14) 0.0440(7) 0.097(6) Uani 0.4 1 d . U . J 2

loop_
_atom_site_aniso_label
_atom_site_aniso_U_11
_atom_site_aniso_U_22
_atom_site_aniso_U_33
_atom_site_aniso_U_23
_atom_site_aniso_U_13
_atom_site_aniso_U_12
Cu1 0.0241(3) 0.0247(3) 0.0197(3) 0.0041(3) 0.0030(3) 0.0031(3)
Cu2 0.0319(4) 0.0259(4) 0.0210(3) 0.0053(3) -0.0001(3) 0.0059(3)
P4 0.0250(10) 0.0274(10) 0.0185(9) 0.000 0.0014(7) 0.000
O1 0.032(2) 0.037(2) 0.026(2) 0.0098(17) 0.0043(17) 0.0142(18)
O2 0.029(2) 0.029(2) 0.0234(19) -0.0020(16) 0.0053(16) -0.0011(17)
O3 0.087(4) 0.029(2) 0.040(3) 0.000(2) 0.025(3) 0.010(3)
O4 0.049(3) 0.029(2) 0.039(2) 0.0009(19) -0.004(2) 0.002(2)
O5 0.065(4) 0.049(3) 0.054(3) -0.013(3) 0.003(3) 0.005(3)
O6 0.031(2) 0.036(2) 0.0203(18) 0.0096(17) -0.0019(16) -0.0029(18)
O7 0.026(2) 0.032(2) 0.0250(19) -0.0089(16) 0.0053(16) -0.0086(17)
N1 0.032(3) 0.027(3) 0.023(2) 0.0046(19) 0.0040(19) 0.007(2)
N2 0.040(3) 0.034(3) 0.028(2) 0.011(2) -0.002(2) 0.014(2)
N3 0.028(2) 0.028(3) 0.021(2) 0.0039(19) 0.0012(19) -0.005(2)
N4 0.042(3) 0.026(2) 0.023(2) 0.0038(19) -0.008(2) 0.000(2)
C1 0.034(3) 0.038(3) 0.028(3) 0.008(3) 0.007(2) 0.017(3)
C2 0.039(4) 0.034(3) 0.033(3) 0.007(3) 0.008(3) 0.021(3)
C3 0.043(4) 0.053(4) 0.030(3) 0.013(3) 0.007(3) 0.025(3)
C4 0.025(3) 0.031(3) 0.031(3) 0.002(2) 0.004(2) 0.006(2)
C5 0.024(3) 0.032(3) 0.027(3) 0.003(2) 0.004(2) -0.004(2)
C6 0.033(3) 0.033(3) 0.034(3) 0.000(3) 0.010(3) 0.003(3)
C7 0.054(4) 0.035(3) 0.025(3) 0.001(3) 0.016(3) -0.001(3)
C8 0.045(4) 0.035(3) 0.030(3) 0.005(3) 0.002(3) -0.004(3)
C9 0.031(3) 0.028(3) 0.035(3) 0.002(2) 0.002(2) 0.000(3)
C10 0.018(3) 0.028(3) 0.029(3) 0.001(2) 0.002(2) -0.004(2)
C11 0.028(3) 0.029(3) 0.031(3) 0.000(2) 0.007(2) -0.003(2)
C12 0.048(4) 0.026(3) 0.026(3) -0.001(2) 0.009(3) 0.000(3)
C13 0.035(3) 0.023(3) 0.030(3) 0.001(2) 0.003(2) -0.009(2)
C14 0.046(4) 0.049(4) 0.027(3) 0.002(3) 0.003(3) -0.008(3)
C15 0.050(4) 0.077(5) 0.025(3) 0.015(3) -0.007(3) -0.019(4)
C16 0.033(3) 0.059(4) 0.031(3) 0.016(3) -0.007(3) 0.002(3)
C17 0.033(3) 0.040(3) 0.029(3) 0.010(3) 0.000(2) -0.002(3)
C18 0.032(3) 0.043(4) 0.039(3) 0.011(3) -0.001(3) 0.003(3)
C19 0.041(4) 0.038(4) 0.036(3) 0.009(3) -0.005(3) -0.013(3)
C20 0.045(4) 0.047(4) 0.044(4) 0.012(3) -0.014(3) -0.012(3)
C21 0.057(5) 0.063(5) 0.045(4) 0.020(4) -0.021(4) -0.032(4)
C22 0.061(5) 0.080(6) 0.032(4) 0.006(4) -0.009(4) -0.040(5)
C23 0.053(4) 0.058(5) 0.041(4) -0.007(3) 0.000(3) -0.025(4)
C24 0.041(4) 0.044(4) 0.039(3) 0.002(3) -0.001(3) -0.018(3)
C25 0.038(4) 0.037(4) 0.043(4) -0.001(3) 0.002(3) -0.009(3)
C26 0.043(4) 0.036(3) 0.029(3) 0.011(3) -0.002(3) 0.009(3)
C27 0.043(4) 0.024(3) 0.027(3) 0.005(2) -0.007(3) 0.002(3)
C28 0.061(5) 0.034(3) 0.028(3) 0.005(3) -0.013(3) 0.002(3)
C29 0.067(5) 0.043(4) 0.022(3) 0.010(3) -0.006(3) 0.003(3)
C30 0.051(4) 0.047(4) 0.025(3) 0.002(3) 0.001(3) -0.002(3)
C31 0.036(3) 0.033(3) 0.030(3) 0.002(2) -0.004(3) 0.003(3)
Na1 0.049(3) 0.044(2) 0.103(4) 0.000 0.014(2) 0.000
O8 0.073(4) 0.046(3) 0.042(3) 0.009(2) 0.013(3) 0.020(3)
O9 0.081(5) 0.152(8) 0.199(9) -0.093(7) 0.006(6) -0.003(6)
Na2A 0.112(3) 0.092(3) 0.057(2) -0.020(2) 0.001(2) 0.007(3)
O11 0.125(7) 0.127(7) 0.111(6) -0.046(6) 0.020(5) -0.050(6)
O12 0.093(7) 0.038(5) 0.136(9) -0.022(5) 0.009(7) -0.011(5)
O13 0.112(9) 0.034(5) 0.094(8) 0.010(5) -0.045(7) -0.011(6)
O10 0.125(12) 0.050(7) 0.132(12) 0.003(7) 0.017(10) 0.018(7)
O10A 0.149(15) 0.075(11) 0.089(12) -0.009(10) 0.017(12) 0.012(11)
O12A 0.16(3) 0.045(15) 0.09(2) 0.018(14) 0.03(2) -0.046(19)
O14 0.128(10) 0.083(8) 0.103(9) -0.037(7) 0.018(8) -0.041(7)
O15 0.117(10) 0.100(9) 0.091(9) 0.050(7) -0.038(8) -0.065(9)
O15A 0.130(16) 0.027(7) 0.092(12) 0.017(7) 0.026(11) -0.033(9)
O13A 0.37(5) 0.18(2) 0.054(11) 0.008(14) 0.027(18) 0.23(3)
O14A 0.083(10) 0.053(8) 0.154(14) 0.034(9) 0.069(10) 0.019(8)

loop_
_atom_type_symbol
_atom_type_description
_atom_type_scat_dispersion_real
_atom_type_scat_dispersion_imag
_atom_type_scat_source
C C 0.0033 0.0016 'International Tables Vol C Tables 4.2.6.8 and 6.1.1.4'
H H 0.0000 0.0000 'International Tables Vol C Tables 4.2.6.8 and 6.1.1.4'
Cu Cu 0.3201 1.2651 'International Tables Vol C Tables 4.2.6.8 and 6.1.1.4'
N N 0.0061 0.0033 'International Tables Vol C Tables 4.2.6.8 and 6.1.1.4'
Na Na 0.0362 0.0249 'International Tables Vol C Tables 4.2.6.8 and 6.1.1.4'
O O 0.0106 0.0060 'International Tables Vol C Tables 4.2.6.8 and 6.1.1.4'
P P 0.1023 0.0942 'International Tables Vol C Tables 4.2.6.8 and 6.1.1.4'

loop_
_geom_angle_atom_site_label_1
_geom_angle_atom_site_label_2
_geom_angle_atom_site_label_3
_geom_angle
_geom_angle_site_symmetry_1
_geom_angle_site_symmetry_3
O1 Cu1 O2 99.83(17) . .
O1 Cu1 N1 86.29(17) . .
O1 Cu1 N3 160.63(19) . .
O7 Cu1 O1 92.92(16) 4_655 .
O7 Cu1 O2 93.04(15) 4_655 .
O7 Cu1 N1 177.02(18) 4_655 .
O7 Cu1 N3 96.73(18) 4_655 .
N1 Cu1 O2 89.93(17) . .
N3 Cu1 O2 96.39(17) . .
N3 Cu1 N1 83.21(19) . .
O1 Cu2 O4 93.89(17) . .
O1 Cu2 N2 84.08(18) . .
O1 Cu2 N4 165.07(19) . .
O6 Cu2 O1 96.35(16) . .
O6 Cu2 O4 102.26(17) . .
O6 Cu2 N2 162.8(2) . .
O6 Cu2 N4 93.44(18) . .
N2 Cu2 O4 94.89(19) . .
N4 Cu2 O4 95.02(18) . .
N4 Cu2 N2 83.2(2) . .
O6 P4 O6 106.3(3) . 4_655
O6 P4 Na1 126.87(16) 4_655 .
O6 P4 Na1 126.87(16) . .
O7 P4 O6 112.0(2) 4_655 .
O7 P4 O6 110.7(2) 4_655 4_655
O7 P4 O6 110.7(2) . .
O7 P4 O6 112.0(2) . 4_655
O7 P4 O7 105.4(3) 4_655 .
O7 P4 Na1 52.69(15) 4_655 .
O7 P4 Na1 52.70(15) . .
Cu1 O1 Cu2 131.9(2) . .
C1 O1 Cu1 111.8(3) . .
C1 O1 Cu2 115.5(3) . .
C11 O2 Cu1 126.9(4) . .
C25 O4 Cu2 133.2(4) . .
P4 O6 Cu2 131.6(2) . .
Cu1 O7 Na1 135.9(2) 4_655 .
P4 O7 Cu1 126.4(2) . 4_655
P4 O7 Na1 96.68(19) . .
C2 N1 Cu1 103.2(3) . .
C2 N1 C4 109.2(5) . .
C2 N1 C12 112.9(5) . .
C4 N1 Cu1 114.6(3) . .
C12 N1 Cu1 105.1(4) . .
C12 N1 C4 111.6(4) . .
C3 N2 Cu2 103.9(4) . .
C3 N2 C18 110.4(5) . .
C18 N2 Cu2 111.8(4) . .
C26 N2 Cu2 106.9(4) . .
C26 N2 C3 111.2(5) . .
C26 N2 C18 112.2(5) . .
C13 N3 Cu1 114.4(4) . .
C17 N3 Cu1 126.1(4) . .
C17 N3 C13 119.2(5) . .
C27 N4 Cu2 113.9(4) . .
C31 N4 Cu2 126.1(4) . .
C31 N4 C27 119.5(5) . .
O1 C1 H1 109.9 . .
O1 C1 C2 107.8(5) . .
O1 C1 C3 109.1(5) . .
C2 C1 H1 109.9 . .
C2 C1 C3 110.2(5) . .
C3 C1 H1 109.9 . .
N1 C2 C1 109.0(5) . .
N1 C2 H2A 109.9 . .
N1 C2 H2B 109.9 . .
C1 C2 H2A 109.9 . .
C1 C2 H2B 109.9 . .
H2A C2 H2B 108.3 . .
N2 C3 C1 108.6(5) . .
N2 C3 H3A 110.0 . .
N2 C3 H3B 110.0 . .
C1 C3 H3A 110.0 . .
C1 C3 H3B 110.0 . .
H3A C3 H3B 108.3 . .
N1 C4 H4A 108.5 . .
N1 C4 H4B 108.5 . .
N1 C4 C5 115.0(5) . .
H4A C4 H4B 107.5 . .
C5 C4 H4A 108.5 . .
C5 C4 H4B 108.5 . .
C6 C5 C4 117.2(5) . .
C6 C5 C10 118.5(5) . .
C10 C5 C4 124.3(5) . .
C5 C6 H6 119.0 . .
C7 C6 C5 121.9(6) . .
C7 C6 H6 119.0 . .
C6 C7 H7 120.2 . .
C8 C7 C6 119.7(6) . .
C8 C7 H7 120.2 . .
C7 C8 H8 120.3 . .
C9 C8 C7 119.4(6) . .
C9 C8 H8 120.3 . .
C8 C9 H9 119.0 . .
C8 C9 C10 122.0(6) . .
C10 C9 H9 119.0 . .
C5 C10 C11 123.4(5) . .
C9 C10 C5 118.4(5) . .
C9 C10 C11 118.1(5) . .
O2 C11 C10 119.1(5) . .
O3 C11 O2 123.9(5) . .
O3 C11 C10 116.9(5) . .
N1 C12 H12A 109.6 . .
N1 C12 H12B 109.6 . .
N1 C12 C13 110.1(5) . .
H12A C12 H12B 108.1 . .
C13 C12 H12A 109.6 . .
C13 C12 H12B 109.6 . .
N3 C13 C12 114.8(5) . .
N3 C13 C14 121.5(6) . .
C14 C13 C12 123.6(6) . .
C13 C14 H14 120.7 . .
C15 C14 C13 118.6(6) . .
C15 C14 H14 120.7 . .
C14 C15 H15 119.9 . .
C14 C15 C16 120.3(6) . .
C16 C15 H15 119.9 . .
C15 C16 H16 120.9 . .
C15 C16 C17 118.2(6) . .
C17 C16 H16 120.9 . .
N3 C17 C16 122.1(6) . .
N3 C17 H17 118.9 . .
C16 C17 H17 118.9 . .
N2 C18 H18A 108.7 . .
N2 C18 H18B 108.7 . .
N2 C18 C19 114.2(5) . .
H18A C18 H18B 107.6 . .
C19 C18 H18A 108.7 . .
C19 C18 H18B 108.7 . .
C20 C19 C18 116.9(6) . .
C24 C19 C18 125.2(6) . .
C24 C19 C20 117.9(6) . .
C19 C20 H20 119.1 . .
C21 C20 C19 121.8(8) . .
C21 C20 H20 119.1 . .
C20 C21 H21 120.0 . .
C22 C21 C20 120.0(7) . .
C22 C21 H21 120.0 . .
C21 C22 H22 120.2 . .
C21 C22 C23 119.7(7) . .
C23 C22 H22 120.2 . .
C22 C23 H23 119.2 . .
C22 C23 C24 121.6(8) . .
C24 C23 H23 119.2 . .
C19 C24 C23 118.8(7) . .
C19 C24 C25 123.7(6) . .
C23 C24 C25 117.4(7) . .
O4 C25 C24 118.9(6) . .
O5 C25 O4 124.5(7) . .
O5 C25 C24 116.6(6) . .
N2 C26 H26A 109.8 . .
N2 C26 H26B 109.8 . .
N2 C26 C27 109.5(5) . .
H26A C26 H26B 108.2 . .
C27 C26 H26A 109.8 . .
C27 C26 H26B 109.8 . .
N4 C27 C26 114.9(5) . .
N4 C27 C28 120.9(6) . .
C28 C27 C26 124.1(6) . .
C27 C28 H28 120.5 . .
C29 C28 C27 119.0(6) . .
C29 C28 H28 120.5 . .
C28 C29 H29 120.2 . .
C28 C29 C30 119.6(6) . .
C30 C29 H29 120.2 . .
C29 C30 H30 120.5 . .
C29 C30 C31 119.1(6) . .
C31 C30 H30 120.5 . .
N4 C31 C30 121.8(6) . .
N4 C31 H31 119.1 . .
C30 C31 H31 119.1 . .
O7 Na1 P4 30.62(10) 4_655 .
O7 Na1 P4 30.62(10) . .
O7 Na1 O7 61.2(2) 4_655 .
O7 Na1 O8 78.20(16) 4_655 .
O7 Na1 O8 78.20(16) . 4_655
O7 Na1 O8 109.38(19) . .
O7 Na1 O8 109.38(19) 4_655 4_655
O8 Na1 P4 94.24(15) . .
O8 Na1 P4 94.25(15) 4_655 .
O8 Na1 O8 171.5(3) 4_655 .
O9 Na1 P4 132.4(3) 4_655 .
O9 Na1 P4 132.4(3) . .
O9 Na1 O7 105.4(3) . .
O9 Na1 O7 153.4(3) . 4_655
O9 Na1 O7 153.4(3) 4_655 .
O9 Na1 O7 105.4(3) 4_655 4_655
O9 Na1 O8 86.0(3) 4_655 4_655
O9 Na1 O8 88.3(3) 4_655 .
O9 Na1 O8 88.3(3) . 4_655
O9 Na1 O8 86.0(3) . .
O9 Na1 O9 95.3(7) 4_655 .
O11 Na2A O12 139.7(3) . .

loop_
_geom_bond_atom_site_label_1
_geom_bond_atom_site_label_2
_geom_bond_distance
_geom_bond_site_symmetry_2
Cu1 O1 1.924(4) .
Cu1 O2 2.262(4) .
Cu1 O7 1.922(4) 4_655
Cu1 N1 2.046(5) .
Cu1 N3 1.989(4) .
Cu2 O1 1.932(4) .
Cu2 O4 2.232(4) .
Cu2 O6 1.911(4) .
Cu2 N2 2.029(5) .
Cu2 N4 1.998(5) .
P4 O6 1.537(4) .
P4 O6 1.537(4) 4_655
P4 O7 1.533(4) .
P4 O7 1.533(4) 4_655
P4 Na1 2.990(5) .
O1 C1 1.411(7) .
O2 C11 1.266(7) .
O3 C11 1.259(7) .
O4 C25 1.260(8) .
O5 C25 1.255(8) .
O7 Cu1 1.922(4) 4_655
O7 Na1 2.395(5) .
N1 C2 1.487(7) .
N1 C4 1.502(7) .
N1 C12 1.498(7) .
N2 C3 1.493(8) .
N2 C18 1.496(8) .
N2 C26 1.488(7) .
N3 C13 1.338(7) .
N3 C17 1.338(8) .
N4 C27 1.346(8) .
N4 C31 1.334(8) .
C1 H1 0.9800 .
C1 C2 1.517(8) .
C1 C3 1.531(8) .
C2 H2A 0.9700 .
C2 H2B 0.9700 .
C3 H3A 0.9700 .
C3 H3B 0.9700 .
C4 H4A 0.9700 .
C4 H4B 0.9700 .
C4 C5 1.514(8) .
C5 C6 1.391(8) .
C5 C10 1.410(8) .
C6 H6 0.9300 .
C6 C7 1.382(9) .
C7 H7 0.9300 .
C7 C8 1.377(9) .
C8 H8 0.9300 .
C8 C9 1.377(8) .
C9 H9 0.9300 .
C9 C10 1.399(8) .
C10 C11 1.507(8) .
C12 H12A 0.9700 .
C12 H12B 0.9700 .
C12 C13 1.508(9) .
C13 C14 1.387(8) .
C14 H14 0.9300 .
C14 C15 1.371(10) .
C15 H15 0.9300 .
C15 C16 1.373(10) .
C16 H16 0.9300 .
C16 C17 1.381(8) .
C17 H17 0.9300 .
C18 H18A 0.9700 .
C18 H18B 0.9700 .
C18 C19 1.506(9) .
C19 C20 1.402(9) .
C19 C24 1.400(10) .
C20 H20 0.9300 .
C20 C21 1.386(10) .
C21 H21 0.9300 .
C21 C22 1.367(12) .
C22 H22 0.9300 .
C22 C23 1.372(11) .
C23 H23 0.9300 .
C23 C24 1.413(9) .
C24 C25 1.503(10) .
C26 H26A 0.9700 .
C26 H26B 0.9700 .
C26 C27 1.507(9) .
C27 C28 1.396(8) .
C28 H28 0.9300 .
C28 C29 1.369(10) .
C29 H29 0.9300 .
C29 C30 1.373(10) .
C30 H30 0.9300 .
C30 C31 1.383(8) .
C31 H31 0.9300 .
Na1 O7 2.395(5) 4_655
Na1 O8 2.503(6) 4_655
Na1 O8 2.503(6) .
Na1 O9 2.265(9) .
Na1 O9 2.265(9) 4_655
Na2A O11 2.434(11) .
Na2A O12 2.820(12) .

loop_
_geom_torsion_atom_site_label_1
_geom_torsion_atom_site_label_2
_geom_torsion_atom_site_label_3
_geom_torsion_atom_site_label_4
_geom_torsion
_geom_torsion_site_symmetry_1
_geom_torsion_site_symmetry_4
Cu1 O1 C1 C2 35.6(6) . .
Cu1 O1 C1 C3 155.2(4) . .
Cu1 O2 C11 O3 -133.7(6) . .
Cu1 O2 C11 C10 49.8(7) . .
Cu1 N1 C2 C1 41.1(6) . .
Cu1 N1 C4 C5 74.3(5) . .
Cu1 N1 C12 C13 -37.1(5) . .
Cu1 N3 C13 C12 -6.2(6) . .
Cu1 N3 C13 C14 175.9(5) . .
Cu1 N3 C17 C16 -174.7(5) . .
Cu2 O1 C1 C2 -135.3(4) . .
Cu2 O1 C1 C3 -15.7(6) . .
Cu2 O4 C25 O5 150.2(5) . .
Cu2 O4 C25 C24 -30.9(9) . .
Cu2 N2 C3 C1 -45.3(6) . .
Cu2 N2 C18 C19 -76.7(6) . .
Cu2 N2 C26 C27 36.0(6) . .
Cu2 N4 C27 C26 11.2(7) . .
Cu2 N4 C27 C28 -172.3(5) . .
Cu2 N4 C31 C30 172.4(5) . .
O1 C1 C2 N1 -52.1(7) . .
O1 C1 C3 N2 41.1(7) . .
O6 P4 O6 Cu2 -130.8(4) 4_655 .
O6 P4 O7 Cu1 68.8(3) . 4_655
O6 P4 O7 Cu1 -49.6(3) 4_655 4_655
O6 P4 O7 Na1 -121.2(2) . .
O6 P4 O7 Na1 120.4(2) 4_655 .
O7 P4 O6 Cu2 107.4(3) . .
O7 P4 O6 Cu2 -9.9(4) 4_655 .
O7 P4 O7 Cu1 -170.0(4) 4_655 4_655
O7 P4 O7 Na1 -0.001(1) 4_655 .
N1 C4 C5 C6 98.8(6) . .
N1 C4 C5 C10 -81.0(7) . .
N1 C12 C13 N3 30.1(7) . .
N1 C12 C13 C14 -152.1(6) . .
N2 C18 C19 C20 -95.5(7) . .
N2 C18 C19 C24 84.5(8) . .
N2 C26 C27 N4 -32.2(7) . .
N2 C26 C27 C28 151.5(6) . .
N3 C13 C14 C15 -0.9(9) . .
N4 C27 C28 C29 -0.4(9) . .
C2 N1 C4 C5 -170.5(5) . .
C2 N1 C12 C13 -148.9(5) . .
C2 C1 C3 N2 159.2(6) . .
C3 N2 C18 C19 168.1(5) . .
C3 N2 C26 C27 148.9(5) . .
C3 C1 C2 N1 -171.1(5) . .
C4 N1 C2 C1 -81.2(6) . .
C4 N1 C12 C13 87.6(5) . .
C4 C5 C6 C7 -176.2(6) . .
C4 C5 C10 C9 176.6(5) . .
C4 C5 C10 C11 -6.6(9) . .
C5 C6 C7 C8 -1.0(10) . .
C5 C10 C11 O2 22.1(8) . .
C5 C10 C11 O3 -154.6(6) . .
C6 C5 C10 C9 -3.2(8) . .
C6 C5 C10 C11 173.6(5) . .
C6 C7 C8 C9 -1.9(10) . .
C7 C8 C9 C10 2.2(10) . .
C8 C9 C10 C5 0.4(9) . .
C8 C9 C10 C11 -176.6(6) . .
C9 C10 C11 O2 -161.1(5) . .
C9 C10 C11 O3 22.2(8) . .
C10 C5 C6 C7 3.6(9) . .
C12 N1 C2 C1 154.1(5) . .
C12 N1 C4 C5 -45.0(6) . .
C12 C13 C14 C15 -178.6(6) . .
C13 N3 C17 C16 -0.3(9) . .
C13 C14 C15 C16 0.3(10) . .
C14 C15 C16 C17 0.3(11) . .
C15 C16 C17 N3 -0.3(10) . .
C17 N3 C13 C12 178.8(5) . .
C17 N3 C13 C14 0.9(8) . .
C18 N2 C3 C1 74.8(6) . .
C18 N2 C26 C27 -87.0(6) . .
C18 C19 C20 C21 175.7(6) . .
C18 C19 C24 C23 -176.7(6) . .
C18 C19 C24 C25 7.1(10) . .
C19 C20 C21 C22 1.3(11) . .
C19 C24 C25 O4 -32.5(9) . .
C19 C24 C25 O5 146.5(7) . .
C20 C19 C24 C23 3.4(9) . .
C20 C19 C24 C25 -172.9(6) . .
C20 C21 C22 C23 2.7(11) . .
C21 C22 C23 C24 -3.7(11) . .
C22 C23 C24 C19 0.5(10) . .
C22 C23 C24 C25 177.0(6) . .
C23 C24 C25 O4 151.2(6) . .
C23 C24 C25 O5 -29.8(9) . .
C24 C19 C20 C21 -4.4(10) . .
C26 N2 C3 C1 -160.0(6) . .
C26 N2 C18 C19 43.5(7) . .
C26 C27 C28 C29 175.8(6) . .
C27 N4 C31 C30 0.7(9) . .
C27 C28 C29 C30 -0.7(10) . .
C28 C29 C30 C31 1.8(10) . .
C29 C30 C31 N4 -1.8(10) . .
C31 N4 C27 C26 -176.1(5) . .
C31 N4 C27 C28 0.4(9) . .
Na1 P4 O6 Cu2 49.1(4) . .
Na1 P4 O7 Cu1 -170.0(4) . 4_655
